data_2008381
loop_
_publ_author_name
'Resel, Roland'
'Thurner, Philipp'
'Kahlert, Hartmut'
'V\"ollenkle, Horst'
'Winkler, Berthold'
'M\"ullner, Ruth'
'Stelzer, Franz'
'Tunega, Daniel'
'Leising, G\"unther'

_publ_section_title
;
 4-(4-Biphenyl)-2,3,5,6-tetrafluoropyridine, a new material for
 application in light-emitting diodes
;
_journal_issue 4
_journal_name_full 'Acta Crystallographica Section C'
_journal_page_first 693
_journal_page_last 695
_journal_paper_doi 10.1107/S0108270198015169
_journal_volume 55
_journal_year 1999
_chemical_formula_structural 'C6 H5 - C6 H4 - C5 F4 N'
_chemical_formula_sum 'C17 H9 F4 N'
_chemical_formula_weight 303.25
_chemical_name_common fluoropyridyl-biphenyl
_chemical_name_systematic
;
1-perfluoropyridyl-4-phenylbenzene
;
_space_group_IT_number 2
_symmetry_cell_setting triclinic
_symmetry_space_group_name_Hall '-P 1'
_symmetry_space_group_name_H-M 'P -1'
_audit_creation_method SHELXL
_cell_angle_alpha 91.876(2)
_cell_angle_beta 101.7100(10)
_cell_angle_gamma 95.106(2)
_cell_formula_units_Z 2
_cell_length_a 6.1418(2)
_cell_length_b 7.53250(10)
_cell_length_c 14.5931(5)
_cell_measurement_reflns_used 2011
_cell_measurement_temperature 293(2)
_cell_measurement_theta_max 26.38
_cell_measurement_theta_min 1.46
_cell_volume 657.55(3)
_computing_cell_refinement 'SMART (Siemens, 1996a)'
_computing_data_collection 'XSCANS (Siemens, 1996b) '
_computing_data_reduction 'SAINT (Siemens, 1996a) '
_computing_molecular_graphics 'SHELXTL (Siemens, 1995)'
_computing_publication_material SHELXTL
_computing_structure_refinement 'SHELXL93 (Sheldrick, 1995)'
_computing_structure_solution 'SHELXS86 (Sheldrick, 1990)'
_diffrn_ambient_temperature 293(2)
_diffrn_measurement_device 'Siemens CCD'
_diffrn_measurement_method \w
_diffrn_radiation_monochromator graphite
_diffrn_radiation_source 'fine-focus sealed tube'
_diffrn_radiation_type MoK\a
_diffrn_radiation_wavelength 0.71073
_diffrn_reflns_av_R_equivalents 0.026
_diffrn_reflns_av_sigmaI/netI 0.034
_diffrn_reflns_limit_h_max 7
_diffrn_reflns_limit_h_min -7
_diffrn_reflns_limit_k_max 9
_diffrn_reflns_limit_k_min -6
_diffrn_reflns_limit_l_max 18
_diffrn_reflns_limit_l_min -17
_diffrn_reflns_number 4231
_diffrn_reflns_theta_max 26.38
_diffrn_reflns_theta_min 1.43
_exptl_absorpt_coefficient_mu 0.130
_exptl_absorpt_correction_type none
_exptl_crystal_colour colourless
_exptl_crystal_density_diffrn 1.532
_exptl_crystal_density_method 'not measured'
_exptl_crystal_description plate
_exptl_crystal_F_000 308
_exptl_crystal_size_max 0.66
_exptl_crystal_size_mid 0.4
_exptl_crystal_size_min 0.03
_refine_diff_density_max 0.200
_refine_diff_density_min -0.321
_refine_ls_extinction_coef none
_refine_ls_extinction_method none
_refine_ls_goodness_of_fit_all 1.189
_refine_ls_goodness_of_fit_obs 1.116
_refine_ls_hydrogen_treatment constr
_refine_ls_matrix_type full
_refine_ls_number_parameters 199
_refine_ls_number_reflns 2665
_refine_ls_number_restraints 0
_refine_ls_restrained_S_all 1.193
_refine_ls_restrained_S_obs 1.116
_refine_ls_R_factor_all 0.065
_refine_ls_R_factor_obs 0.046
_refine_ls_shift/esd_max 0.039
_refine_ls_shift/esd_mean 0.007
_refine_ls_structure_factor_coef Fsqd
_refine_ls_weighting_details 'w = 1/[\s^2^(Fo^2^)+(0.1P)^2^] where P=(Fo^2^+2Fc^2^)/3'
_refine_ls_weighting_scheme calc
_refine_ls_wR_factor_all 0.167
_refine_ls_wR_factor_obs 0.135
_reflns_number_observed 2011
_reflns_number_total 2666
_reflns_observed_criterion I>2\s(I)
_cod_data_source_file na1381.cif
_cod_data_source_block totem
_cod_depositor_comments
;
The following automatic conversions were performed:

'_refine_ls_weighting_scheme' value 'calc w =
1/[\s^2^(Fo^2^)+(0.1P)^2^] where P=(Fo^2^+2Fc^2^)/3' was changed to
'calc'. New tag '_refine_ls_weighting_details' was created. The value
of the new tag was set to 'w = 1/[\s^2^(Fo^2^)+(0.1P)^2^] where
P=(Fo^2^+2Fc^2^)/3'.

Automatic conversion script
Id: cif_fix_values 3143 2015-03-26 13:38:13Z robertas 
;
_cod_database_code 2008381

loop_
_symmetry_equiv_pos_as_xyz
'x, y, z'
'-x, -y, -z'

loop_
_atom_site_aniso_label
_atom_site_aniso_U_11
_atom_site_aniso_U_22
_atom_site_aniso_U_33
_atom_site_aniso_U_12
_atom_site_aniso_U_13
_atom_site_aniso_U_23
F1 0.0498(7) 0.0642(8) 0.0604(7) -0.0039(5) 0.0197(6) 0.0094(6)
F2 0.0443(7) 0.0576(7) 0.0629(7) -0.0043(5) 0.0138(5) -0.0019(6)
F4 0.0968(11) 0.0926(10) 0.0537(8) 0.0127(8) 0.0373(7) 0.0186(7)
F3 0.0689(9) 0.0833(10) 0.0683(9) -0.0011(7) -0.0163(7) -0.0085(7)
C5 0.0425(10) 0.0329(9) 0.0406(9) 0.0081(7) 0.0114(8) 0.0004(7)
C2 0.0449(10) 0.0399(10) 0.0479(11) 0.0069(8) 0.0101(8) 0.0002(8)
C8 0.0377(9) 0.0404(10) 0.0445(10) 0.0033(7) 0.0149(8) -0.0023(7)
C9 0.0374(9) 0.0314(8) 0.0411(9) -0.0006(6) 0.0113(7) 0.0017(7)
C3 0.0583(12) 0.0506(12) 0.0485(11) 0.0086(9) -0.0032(10) -0.0044(9)
C10 0.0328(9) 0.0417(10) 0.0454(10) 0.0047(7) 0.0084(7) 0.0026(7)
C12 0.0416(10) 0.0342(9) 0.0420(9) 0.0049(7) 0.0114(7) 0.0021(7)
C6 0.0393(9) 0.0325(9) 0.0407(9) -0.0004(7) 0.0117(7) 0.0007(7)
N 0.0779(13) 0.0595(11) 0.0412(9) 0.0130(9) 0.0067(9) 0.0003(8)
C11 0.0385(9) 0.0399(9) 0.0435(9) 0.0034(7) 0.0159(7) -0.0018(7)
C17 0.0436(10) 0.0492(11) 0.0470(10) 0.0039(8) 0.0110(8) 0.0021(8)
C7 0.0340(9) 0.0421(10) 0.0451(10) 0.0049(7) 0.0087(7) 0.0020(7)
C1 0.0478(11) 0.0411(10) 0.0452(10) 0.0072(8) 0.0150(8) 0.0038(8)
C13 0.0458(10) 0.0476(11) 0.0471(10) 0.0020(8) 0.0128(8) 0.0042(8)
C16 0.0506(12) 0.0671(14) 0.0499(11) 0.0074(10) 0.0011(10) -0.0004(10)
C4 0.0723(15) 0.0519(12) 0.0449(11) 0.0136(10) 0.0227(10) 0.0085(9)
C14 0.0712(15) 0.0625(13) 0.0482(11) 0.0098(11) 0.0247(10) 0.0109(10)
C15 0.072(2) 0.0696(14) 0.0404(11) 0.0177(11) 0.0065(10) 0.0058(10)

loop_
_atom_site_label
_atom_site_fract_x
_atom_site_fract_y
_atom_site_fract_z
_atom_site_U_iso_or_equiv
_atom_site_thermal_displace_type
_atom_site_calc_flag
_atom_site_refinement_flags
_atom_site_occupancy
_atom_site_disorder_group
_atom_site_type_symbol
F1 0.3066(2) 0.1280(2) 0.23670(8) 0.0574(4) Uani d . 1 . F
F2 1.0019(2) 0.4261(2) 0.20863(8) 0.0552(4) Uani d . 1 . F
F4 0.4592(3) 0.1507(2) 0.42248(9) 0.0774(5) Uani d . 1 . F
F3 1.1214(2) 0.4317(2) 0.39560(9) 0.0786(5) Uani d . 1 . F
C5 0.6479(3) 0.2747(2) 0.21267(12) 0.0380(4) Uani d . 1 . C
C2 0.8567(3) 0.3523(2) 0.25800(13) 0.0440(5) Uani d . 1 . C
C8 0.6463(3) 0.1934(2) -0.04460(12) 0.0401(4) Uani d . 1 . C
H8 0.7414(3) 0.1539(2) -0.08131(12) 0.048 Uiso calc R 1 . H
C9 0.4366(3) 0.2399(2) -0.08792(12) 0.0364(4) Uani d . 1 . C
C3 0.9190(4) 0.3573(3) 0.35447(14) 0.0545(5) Uani d . 1 . C
C10 0.2976(3) 0.2977(2) -0.03093(12) 0.0398(4) Uani d . 1 . C
H10 0.1569(3) 0.3291(2) -0.05833(12) 0.048 Uiso calc R 1 . H
C12 0.3621(3) 0.2266(2) -0.19244(12) 0.0388(4) Uani d . 1 . C
C6 0.5745(3) 0.2637(2) 0.10877(12) 0.0373(4) Uani d . 1 . C
N 0.7905(3) 0.2915(3) 0.40881(12) 0.0600(5) Uani d . 1 . N
C11 0.3651(3) 0.3093(2) 0.06596(12) 0.0397(4) Uani d . 1 . C
H11 0.2692(3) 0.3480(2) 0.10255(12) 0.048 Uiso calc R 1 . H
C17 0.1435(3) 0.1630(3) -0.23409(13) 0.0464(5) Uani d . 1 . C
H17 0.0431(3) 0.1278(3) -0.19672(13) 0.056 Uiso calc R 1 . H
C7 0.7157(3) 0.2051(2) 0.05203(12) 0.0403(4) Uani d . 1 . C
H7 0.8564(3) 0.1738(2) 0.07941(12) 0.048 Uiso calc R 1 . H
C1 0.5136(3) 0.2082(2) 0.27196(13) 0.0437(4) Uani d . 1 . C
C13 0.5091(3) 0.2776(3) -0.25001(13) 0.0465(5) Uani d . 1 . C
H13 0.6562(3) 0.3194(3) -0.22352(13) 0.056 Uiso calc R 1 . H
C16 0.0740(4) 0.1516(3) -0.33091(14) 0.0572(6) Uani d . 1 . C
H16 -0.0724(4) 0.1087(3) -0.35806(14) 0.069 Uiso calc R 1 . H
C4 0.5923(4) 0.2193(3) 0.36759(14) 0.0543(5) Uani d . 1 . C
C14 0.4374(4) 0.2664(3) -0.34684(15) 0.0585(6) Uani d . 1 . C
H14 0.5364(4) 0.3016(3) -0.38482(15) 0.070 Uiso calc R 1 . H
C15 0.2209(4) 0.2035(3) -0.38671(15) 0.0607(6) Uani d . 1 . C
H15 0.1737(4) 0.1961(3) -0.45155(15) 0.073 Uiso calc R 1 . H

loop_
_atom_type_symbol
_atom_type_description
_atom_type_scat_dispersion_real
_atom_type_scat_dispersion_imag
_atom_type_scat_source
C C 0.0033 0.0016 'International Tables Vol C Tables 4.2.6.8 and 6.1.1.4'
H H 0.0000 0.0000 'International Tables Vol C Tables 4.2.6.8 and 6.1.1.4'
N N 0.0061 0.0033 'International Tables Vol C Tables 4.2.6.8 and 6.1.1.4'
F F 0.0171 0.0103 'International Tables Vol C Tables 4.2.6.8 and 6.1.1.4'

loop_
_geom_angle_atom_site_label_1
_geom_angle_atom_site_label_2
_geom_angle_atom_site_label_3
_geom_angle
_geom_angle_publ_flag
C4 N C3 116.7(2) yes
N C4 C1 124.2(2) yes
C4 C1 C5 120.3(2) yes
C2 C5 C1 114.5(2) yes
C2 C5 C6 122.6(2) no
C1 C5 C6 122.9(2) no
F2 C2 C3 118.8(2) no
F2 C2 C5 120.6(2) no
C3 C2 C5 120.6(2) no
C7 C8 C9 121.3(2) no
C10 C9 C8 117.9(2) yes
C10 C9 C12 120.98(15) no
C8 C9 C12 121.10(15) no
N C3 F3 117.3(2) no
N C3 C2 123.7(2) no
F3 C3 C2 119.0(2) no
C11 C10 C9 121.3(2) no
C13 C12 C17 118.5(2) yes
C13 C12 C9 120.9(2) no
C17 C12 C9 120.5(2) no
C11 C6 C7 118.6(2) no
C11 C6 C5 121.01(15) no
C7 C6 C5 120.40(15) no
C10 C11 C6 120.6(2) no
C16 C17 C12 120.6(2) no
C8 C7 C6 120.3(2) no
F1 C1 C4 119.2(2) no
F1 C1 C5 120.5(2) no
C14 C13 C12 120.4(2) no
C15 C16 C17 120.2(2) no
N C4 F4 117.3(2) no
F4 C4 C1 118.5(2) no
C15 C14 C13 120.3(2) no
C16 C15 C14 120.1(2) no

loop_
_geom_bond_atom_site_label_1
_geom_bond_atom_site_label_2
_geom_bond_site_symmetry_2
_geom_bond_distance
_geom_bond_publ_flag
F1 C1 . 1.350(2) yes
F2 C2 . 1.350(2) yes
F3 C3 . 1.331(2) yes
F4 C4 . 1.340(2) yes
N C3 . 1.307(3) yes
N C4 . 1.305(3) yes
C1 C4 . 1.378(3) yes
C2 C5 . 1.386(2) yes
C6 C7 . 1.403(2) yes
C8 C9 . 1.395(2) no
C9 C10 . 1.393(2) yes
C14 C15 . 1.374(3) yes
C15 C16 . 1.373(3) yes
C5 C1 . 1.387(2) no
C5 C6 . 1.489(2) yes
C2 C3 . 1.380(3) no
C8 C7 . 1.385(2) no
C9 C12 . 1.498(2) yes
C10 C11 . 1.388(2) no
C12 C13 . 1.391(3) no
C12 C17 . 1.392(2) no
C6 C11 . 1.389(2) no
C17 C16 . 1.388(3) no
C13 C14 . 1.390(3) no

loop_
_geom_torsion_atom_site_label_1
_geom_torsion_atom_site_label_2
_geom_torsion_atom_site_label_3
_geom_torsion_atom_site_label_4
_geom_torsion
_geom_torsion_publ_flag
C1 C5 C2 F2 -178.41(14) no
C6 C5 C2 F2 1.6(3) no
C1 C5 C2 C3 0.9(3) no
C6 C5 C2 C3 -179.1(2) no
C7 C8 C9 C10 -0.3(3) no
C7 C8 C9 C12 -179.8(2) no
F2 C2 C3 N 179.3(2) no
C5 C2 C3 N 0.0(3) no
F2 C2 C3 F3 -1.2(3) no
C5 C2 C3 F3 179.5(2) no
C8 C9 C10 C11 0.1(3) no
C12 C9 C10 C11 179.6(2) no
C10 C9 C12 C13 140.0(2) no
C8 C9 C12 C13 -40.5(2) yes
C10 C9 C12 C17 -39.9(2) yes
C8 C9 C12 C17 139.6(2) no
C2 C5 C6 C11 -133.7(2) no
C1 C5 C6 C11 46.4(2) yes
C2 C5 C6 C7 47.0(2) yes
C1 C5 C6 C7 -133.0(2) no
F3 C3 N C4 179.9(2) no
C2 C3 N C4 -0.7(3) no
C9 C10 C11 C6 0.2(3) no
C7 C6 C11 C10 -0.3(3) no
C5 C6 C11 C10 -179.6(2) no
C13 C12 C17 C16 -0.3(3) no
C9 C12 C17 C16 179.6(2) no
C9 C8 C7 C6 0.2(3) no
C11 C6 C7 C8 0.1(3) no
C5 C6 C7 C8 179.4(2) no
C2 C5 C1 F1 -179.52(15) no
C6 C5 C1 F1 0.4(3) no
C2 C5 C1 C4 -1.1(3) no
C6 C5 C1 C4 178.8(2) no
C17 C12 C13 C14 0.6(3) no
C9 C12 C13 C14 -179.3(2) no
C12 C17 C16 C15 -0.1(3) no
C3 N C4 F4 179.8(2) no
C3 N C4 C1 0.4(3) no
F1 C1 C4 N 179.0(2) no
C5 C1 C4 N 0.5(3) no
F1 C1 C4 F4 -0.4(3) no
C5 C1 C4 F4 -178.8(2) no
C12 C13 C14 C15 -0.5(3) no
C17 C16 C15 C14 0.2(3) no
C13 C14 C15 C16 0.1(3) no

loop_
_cod_related_entry_id
_cod_related_entry_database
_cod_related_entry_code
1 ChemSpider 21136472
